data_4512502
loop_
_publ_author_name
'Knichal, Jane V.'
'Gee, William J.'
'Burrows, Andrew D.'
'Raithby, Paul R.'
'Wilson, Chick C.'

_publ_section_title
;
 Role of Ethynyl-Derived Weak Hydrogen-Bond Interactions in the
 Supramolecular Structures of 1D, 2D, and 3D Coordination Polymers
 Containing 5-Ethynyl-1,3-benzenedicarboxylate
;
_journal_issue 1
_journal_name_full 'Crystal Growth &amp; Design'
_journal_page_first 465
_journal_paper_doi 10.1021/cg501535b
_journal_volume 15
_journal_year 2015
_chemical_formula_moiety '2(C29 H29 N3 O11 Pb2), 4(O0.25)'
_chemical_formula_sum 'C58 H58 N6 O23 Pb4'
_chemical_formula_weight 2035.86
_chemical_name_systematic
; 
 4 
;
_space_group_crystal_system tetragonal
_space_group_IT_number 114
_space_group_name_Hall 'P -4 2n'
_space_group_name_H-M_alt 'P -4 21 c'
_atom_sites_solution_hydrogens geom
_atom_sites_solution_primary direct
_atom_sites_solution_secondary difmap
_audit_creation_method SHELXL-97
_cell_angle_alpha 90.00
_cell_angle_beta 90.00
_cell_angle_gamma 90.00
_cell_formula_units_Z 2
_cell_length_a 11.66870(10)
_cell_length_b 11.66870(10)
_cell_length_c 25.1110(4)
_cell_measurement_reflns_used 9170
_cell_measurement_temperature 150.05(10)
_cell_measurement_theta_max 28.7170
_cell_measurement_theta_min 3.4870
_cell_volume 3419.08(7)
_computing_cell_refinement
;
CrysAlisPro, Agilent Technologies,
Version 1.171.37.31 (release 14-01-2014 CrysAlis171 .NET)
(compiled Jan 14 2014,18:38:05)
;
_computing_data_collection
;
CrysAlisPro, Agilent Technologies,
Version 1.171.37.31 (release 14-01-2014 CrysAlis171 .NET)
(compiled Jan 14 2014,18:38:05)
;
_computing_data_reduction
;
CrysAlisPro, Agilent Technologies,
Version 1.171.37.31 (release 14-01-2014 CrysAlis171 .NET)
(compiled Jan 14 2014,18:38:05)
;
_computing_molecular_graphics 'POV-Ray, version 3.6, 2004'
_computing_structure_refinement 'SHELXL-97 (Sheldrick, 1997)'
_computing_structure_solution 'SHELXS-97 (Sheldrick, 1990)'
_diffrn_ambient_temperature 150.05(10)
_diffrn_detector 'CCD plate'
_diffrn_detector_area_resol_mean 10.3795
_diffrn_detector_type Atlas
_diffrn_measured_fraction_theta_full 0.998
_diffrn_measured_fraction_theta_max 0.942
_diffrn_measurement_device 'four-circle diffractometer'
_diffrn_measurement_device_type 'Xcalibur, Atlas, Gemini ultra'
_diffrn_measurement_method '\w scans'
_diffrn_radiation_monochromator graphite
_diffrn_radiation_probe x-ray
_diffrn_radiation_type 'Mo K\a'
_diffrn_radiation_wavelength 0.71073
_diffrn_reflns_av_R_equivalents 0.0426
_diffrn_reflns_av_sigmaI/netI 0.0394
_diffrn_reflns_limit_h_max 13
_diffrn_reflns_limit_h_min -15
_diffrn_reflns_limit_k_max 13
_diffrn_reflns_limit_k_min -14
_diffrn_reflns_limit_l_max 31
_diffrn_reflns_limit_l_min -32
_diffrn_reflns_number 20310
_diffrn_reflns_theta_full 25.00
_diffrn_reflns_theta_max 29.22
_diffrn_reflns_theta_min 2.95
_diffrn_source 'Enhance (Mo) X-ray Source'
_exptl_absorpt_coefficient_mu 9.896
_exptl_absorpt_correction_T_max 1.00000
_exptl_absorpt_correction_T_min 0.77906
_exptl_absorpt_correction_type multi-scan
_exptl_absorpt_process_details
;
CrysAlisPro, Agilent Technologies,
Version 1.171.37.31 (release 14-01-2014 CrysAlis171 .NET)
(compiled Jan 14 2014,18:38:05)
Empirical absorption correction using spherical harmonics,
 implemented in SCALE3 ABSPACK scaling algorithm.
;
_exptl_crystal_colour colourless
_exptl_crystal_density_diffrn 1.978
_exptl_crystal_density_method 'not measured'
_exptl_crystal_description block
_exptl_crystal_F_000 1920
_exptl_crystal_size_max 0.6
_exptl_crystal_size_mid 0.6
_exptl_crystal_size_min 0.4
_refine_diff_density_max 1.501
_refine_diff_density_min -1.063
_refine_diff_density_rms 0.145
_refine_ls_abs_structure_details 'Flack H D (1983), Acta Cryst. A39, 876-881'
_refine_ls_abs_structure_Flack -0.003(11)
_refine_ls_extinction_method none
_refine_ls_goodness_of_fit_ref 1.098
_refine_ls_hydrogen_treatment constr
_refine_ls_matrix_type full
_refine_ls_number_parameters 191
_refine_ls_number_reflns 4246
_refine_ls_number_restraints 3
_refine_ls_restrained_S_all 1.098
_refine_ls_R_factor_all 0.0393
_refine_ls_R_factor_gt 0.0313
_refine_ls_shift/su_max 0.003
_refine_ls_shift/su_mean 0.000
_refine_ls_structure_factor_coef Fsqd
_refine_ls_weighting_details 'calc w=1/[\s^2^(Fo^2^)+(0.0299P)^2^+6.9924P] where P=(Fo^2^+2Fc^2^)/3'
_refine_ls_weighting_scheme calc
_refine_ls_wR_factor_gt 0.0671
_refine_ls_wR_factor_ref 0.0698
_reflns_number_gt 3822
_reflns_number_total 4246
_reflns_threshold_expression >2sigma(I)
_cod_data_source_file cg501535b_si_002.cif
_cod_data_source_block c:\prr94
_cod_depositor_comments 'Adding full bibliography for 4512498--4512503.cif.'
_cod_database_code 4512502
_cell_oxdiff_length_a 11.6693(4)
_cell_oxdiff_length_b 11.6701(3)
_cell_oxdiff_length_c 25.1068(6)
_cell_oxdiff_angle_alpha 90.003(2)
_cell_oxdiff_angle_beta 90.014(2)
_cell_oxdiff_angle_gamma 90.015(2)
_cell_oxdiff_volume 3419.07(17)
_cell_oxdiff_measurement_reflns_used 9170

loop_
_space_group_symop_id
_space_group_symop_operation_xyz
1 'x, y, z'
2 'y, -x, -z'
3 '-x, -y, z'
4 '-y, x, -z'
5 'x+1/2, -y+1/2, -z+1/2'
6 '-x+1/2, y+1/2, -z+1/2'
7 '-y+1/2, -x+1/2, z+1/2'
8 'y+1/2, x+1/2, z+1/2'

loop_
_atom_site_label
_atom_site_type_symbol
_atom_site_fract_x
_atom_site_fract_y
_atom_site_fract_z
_atom_site_U_iso_or_equiv
_atom_site_adp_type
_atom_site_occupancy
_atom_site_symmetry_multiplicity
_atom_site_calc_flag
_atom_site_refinement_flags
_atom_site_disorder_assembly
_atom_site_disorder_group
Pb1 Pb 0.869546(19) 0.904195(19) 0.932044(10) 0.02173(7) Uani 1 1 d . . .
O4 O 0.8948(5) 0.1559(4) 0.95771(17) 0.0306(11) Uani 1 1 d . . .
O3 O 0.8775(4) 0.2984(4) 1.01620(15) 0.0287(10) Uani 1 1 d . . .
O2 O 0.8760(5) 0.6957(4) 0.95712(17) 0.0317(11) Uani 1 1 d . . .
C3 C 0.8626(6) 0.4624(5) 0.9369(3) 0.0275(13) Uani 1 1 d . . .
H3 H 0.8786 0.4864 0.9723 0.033 Uiso 1 1 calc R . .
O1 O 0.8218(5) 0.7414(4) 0.87596(18) 0.0396(14) Uani 1 1 d . . .
C1 C 0.8472(7) 0.6673(6) 0.9113(3) 0.0298(16) Uani 1 1 d . . .
O5 O 0.7151(5) 0.9913(5) 0.87732(18) 0.0404(13) Uani 1 1 d . . .
C8 C 0.8782(6) 0.2605(5) 0.9690(2) 0.0257(14) Uani 1 1 d . . .
C2 C 0.8440(7) 0.5432(6) 0.8977(3) 0.0316(16) Uani 1 1 d . . .
C7 C 0.8200(7) 0.5089(6) 0.8453(2) 0.0324(17) Uani 1 1 d . . .
H7 H 0.8046 0.5642 0.8184 0.039 Uiso 1 1 calc R . .
C4 C 0.8579(6) 0.3456(5) 0.9250(2) 0.0258(14) Uani 1 1 d . . .
C9 C 0.7926(7) 0.3563(6) 0.7795(2) 0.0341(17) Uani 1 1 d . . .
C5 C 0.8360(7) 0.3093(7) 0.8732(3) 0.0325(17) Uani 1 1 d . . .
H5 H 0.8326 0.2299 0.8650 0.039 Uiso 1 1 calc R . .
C6 C 0.8191(6) 0.3912(6) 0.8333(2) 0.0311(16) Uani 1 1 d . . .
C10 C 0.7659(3) 0.3303(3) 0.73535(12) 0.045(2) Uani 1 1 d . . .
H10 H 0.7445 0.3096 0.7001 0.054 Uiso 1 1 calc R . .
N1 N 0.5821(3) 1.1321(3) 0.87340(12) 0.0477(18) Uani 1 1 d R . .
C11 C 0.6529(3) 1.0592(3) 0.89892(12) 0.044(2) Uani 1 1 d R . .
H11 H 0.6538 1.0616 0.9367 0.053 Uiso 1 1 calc R . .
C12 C 0.5806(3) 1.1297(3) 0.81254(12) 0.063(3) Uani 1 1 d R . .
H12A H 0.6188 1.1984 0.7988 0.094 Uiso 1 1 calc R . .
H12B H 0.5011 1.1281 0.8000 0.094 Uiso 1 1 calc R . .
H12C H 0.6209 1.0613 0.7999 0.094 Uiso 1 1 calc R . .
N4 N 1.0000(3) 1.0000(3) 0.75670(12) 0.071(2) Uani 1 2 d SRU . .
O6 O 1.0000(3) 1.0000(3) 0.84418(12) 0.071(2) Uani 1 2 d SRU . .
C13 C 0.5115(3) 1.2154(3) 0.90002(12) 0.105(5) Uani 1 1 d R . .
H13A H 0.4813 1.1823 0.9330 0.158 Uiso 1 1 calc R . .
H13B H 0.4477 1.2372 0.8767 0.158 Uiso 1 1 calc R . .
H13C H 0.5574 1.2833 0.9084 0.158 Uiso 1 1 calc R . .
C15 C 1.0250(3) 0.9616(3) 0.70278(12) 0.071(7) Uani 0.50 1 d PR A -1
H15A H 1.0680 0.8895 0.7042 0.106 Uiso 0.50 1 calc PR B -1
H15B H 1.0707 1.0199 0.6844 0.106 Uiso 0.50 1 calc PR C -1
H15C H 0.9530 0.9495 0.6835 0.106 Uiso 0.50 1 calc PR D -1
C14 C 1.0395(3) 0.9319(3) 0.79719(12) 0.071(2) Uani 0.50 1 d PRU A -1
H14 H 1.0802 0.8615 0.7958 0.085 Uiso 0.50 1 calc PR E -1
C16 C 0.9291(3) 1.1008(3) 0.76450(12) 0.075(7) Uani 0.50 1 d PR A -1
H16A H 0.8802 1.0897 0.7958 0.112 Uiso 0.50 1 calc PR F -1
H16B H 0.8811 1.1128 0.7330 0.112 Uiso 0.50 1 calc PR G -1
H16C H 0.9782 1.1679 0.7700 0.112 Uiso 0.50 1 calc PR H -1
O7 O 1.0000 1.0000 0.5000 0.120(8) Uani 1 4 d S I 1

loop_
_atom_site_aniso_label
_atom_site_aniso_U_11
_atom_site_aniso_U_22
_atom_site_aniso_U_33
_atom_site_aniso_U_23
_atom_site_aniso_U_13
_atom_site_aniso_U_12
Pb1 0.02470(14) 0.02282(13) 0.01766(9) 0.00020(10) 0.00039(11) -0.00117(8)
O4 0.041(3) 0.026(3) 0.026(2) -0.0023(18) 0.005(2) 0.001(2)
O3 0.042(3) 0.028(3) 0.0166(19) -0.0021(17) -0.0042(19) 0.002(2)
O2 0.048(3) 0.023(3) 0.024(2) -0.0005(18) -0.010(2) -0.004(2)
C3 0.036(4) 0.025(3) 0.022(3) 0.000(3) -0.011(3) -0.002(3)
O1 0.067(4) 0.024(3) 0.027(2) 0.001(2) -0.016(2) 0.004(3)
C1 0.037(4) 0.023(4) 0.029(3) 0.004(3) -0.003(3) 0.005(3)
O5 0.038(3) 0.051(4) 0.033(3) 0.002(2) 0.000(2) 0.010(3)
C8 0.033(4) 0.020(3) 0.024(3) -0.001(2) -0.004(3) 0.003(3)
C2 0.039(5) 0.028(4) 0.028(3) -0.001(3) -0.004(3) -0.001(3)
C7 0.041(5) 0.032(4) 0.024(3) 0.005(3) -0.005(3) -0.007(3)
C4 0.032(3) 0.026(3) 0.019(3) -0.004(2) -0.002(3) -0.001(3)
C9 0.055(5) 0.024(4) 0.023(3) 0.002(3) -0.008(3) -0.008(4)
C5 0.043(5) 0.027(4) 0.027(3) -0.001(3) 0.002(3) -0.003(3)
C6 0.043(4) 0.032(4) 0.019(3) -0.001(3) -0.003(3) -0.005(3)
C10 0.064(6) 0.049(5) 0.021(3) -0.003(3) -0.005(3) -0.001(4)
N1 0.034(4) 0.051(5) 0.058(4) 0.027(3) 0.012(3) 0.003(4)
C11 0.039(5) 0.057(6) 0.036(4) 0.013(4) 0.013(3) 0.001(4)
C12 0.049(6) 0.071(7) 0.069(6) 0.028(5) -0.022(5) -0.005(5)
N4 0.058(5) 0.130(7) 0.024(3) 0.000 0.000 -0.028(5)
O6 0.058(5) 0.130(7) 0.024(3) 0.000 0.000 -0.028(5)
C13 0.106(11) 0.092(10) 0.118(10) 0.054(8) 0.069(9) 0.058(8)
C15 0.050(13) 0.13(2) 0.027(7) -0.021(10) 0.004(7) 0.036(12)
C14 0.058(5) 0.130(7) 0.024(3) 0.000 0.000 -0.028(5)
C16 0.106(18) 0.067(15) 0.051(11) 0.005(10) 0.000(11) 0.050(14)
O7 0.089(10) 0.089(10) 0.18(2) 0.000 0.000 0.000

loop_
_atom_type_symbol
_atom_type_description
_atom_type_scat_dispersion_real
_atom_type_scat_dispersion_imag
_atom_type_scat_source
Pb Pb -3.3944 10.1111 'International Tables Vol C Tables 4.2.6.8 and 6.1.1.4'
C C 0.0033 0.0016 'International Tables Vol C Tables 4.2.6.8 and 6.1.1.4'
H H 0.0000 0.0000 'International Tables Vol C Tables 4.2.6.8 and 6.1.1.4'
N N 0.0061 0.0033 'International Tables Vol C Tables 4.2.6.8 and 6.1.1.4'
O O 0.0106 0.0060 'International Tables Vol C Tables 4.2.6.8 and 6.1.1.4'

loop_
_geom_angle_atom_site_label_1
_geom_angle_atom_site_label_2
_geom_angle_atom_site_label_3
_geom_angle
_geom_angle_site_symmetry_1
_geom_angle_site_symmetry_3
O3 Pb1 O1 91.47(18) 4_657 .
O3 Pb1 O5 75.95(16) 4_657 .
O1 Pb1 O5 80.39(18) . .
O3 Pb1 O2 76.14(18) 4_657 .
O1 Pb1 O2 52.81(14) . .
O5 Pb1 O2 123.79(18) . .
O3 Pb1 O4 50.41(13) 4_657 4_657
O1 Pb1 O4 121.38(16) . 4_657
O5 Pb1 O4 119.25(15) . 4_657
O2 Pb1 O4 73.50(15) . 4_657
O3 Pb1 O6 154.13(13) 4_657 .
O1 Pb1 O6 88.89(15) . .
O5 Pb1 O6 78.61(15) . .
O2 Pb1 O6 123.17(14) . .
O4 Pb1 O6 145.66(13) 4_657 .
O3 Pb1 O4 128.89(13) 4_657 3_765
O1 Pb1 O4 99.01(16) . 3_765
O5 Pb1 O4 155.06(15) . 3_765
O2 Pb1 O4 71.54(16) . 3_765
O4 Pb1 O4 82.59(12) 4_657 3_765
O6 Pb1 O4 76.44(11) . 3_765
O3 Pb1 O4 92.90(12) 4_657 6_646
O1 Pb1 O4 4.19(13) . 6_646
O5 Pb1 O4 84.55(14) . 6_646
O2 Pb1 O4 49.59(9) . 6_646
O4 Pb1 O4 119.67(10) 4_657 6_646
O6 Pb1 O4 89.32(8) . 6_646
O4 Pb1 O4 95.07(9) 3_765 6_646
C8 O3 Pb1 102.9(4) . 2_567
C1 O2 Pb1 91.0(4) . .
C2 C3 C4 120.5(6) . .
C2 C3 H3 119.8 . .
C4 C3 H3 119.8 . .
C1 O1 Pb1 94.3(4) . .
O2 C1 O1 121.7(6) . .
O2 C1 C2 118.6(6) . .
O1 C1 C2 119.7(6) . .
C11 O5 Pb1 117.2(3) . .
O3 C8 O4 123.2(6) . .
O3 C8 C4 117.2(5) . .
O4 C8 C4 119.6(5) . .
C3 C2 C7 120.4(7) . .
C3 C2 C1 119.7(6) . .
C7 C2 C1 119.9(6) . .
C2 C7 C6 118.7(6) . .
C2 C7 H7 120.6 . .
C6 C7 H7 120.6 . .
C5 C4 C3 120.3(6) . .
C5 C4 C8 121.0(6) . .
C3 C4 C8 118.7(5) . .
C10 C9 C6 176.8(8) . .
C4 C5 C6 119.2(7) . .
C4 C5 H5 120.4 . .
C6 C5 H5 120.4 . .
C5 C6 C7 120.9(6) . .
C5 C6 C9 120.5(6) . .
C7 C6 C9 118.5(6) . .
C9 C10 H10 180.0 . .
C11 N1 C13 123.8 . .
C11 N1 C12 118.1 . .
C13 N1 C12 118.0 . .
O5 C11 N1 124.8(3) . .
O5 C11 H11 117.6 . .
N1 C11 H11 117.6 . .
N1 C12 H12A 109.5 . .
N1 C12 H12B 109.5 . .
H12A C12 H12B 109.5 . .
N1 C12 H12C 109.5 . .
H12A C12 H12C 109.5 . .
H12B C12 H12C 109.5 . .
C14 N4 C14 84.2(2) 3_775 .
C14 N4 C16 40.4(2) 3_775 .
C14 N4 C16 124.2 . .
C14 N4 C16 124.2(2) 3_775 3_775
C14 N4 C16 40.4 . 3_775
C16 N4 C16 164.5 . 3_775
C14 N4 C15 116.4(5) 3_775 3_775
C14 N4 C15 159.4(3) . 3_775
C16 N4 C15 76.2(3) . 3_775
C16 N4 C15 119.3(3) 3_775 3_775
C14 N4 C15 159.4(2) 3_775 .
C14 N4 C15 116.4 . .
C16 N4 C15 119.3 . .
C16 N4 C15 76.2 3_775 .
C15 N4 C15 43.1(3) 3_775 .
C14 O6 C14 75.8(2) 3_775 .
C14 O6 Pb1 130.0(3) 3_775 .
C14 O6 Pb1 123.79(8) . .
N1 C13 H13A 109.5 . .
N1 C13 H13B 109.5 . .
H13A C13 H13B 109.5 . .
N1 C13 H13C 109.5 . .
H13A C13 H13C 109.5 . .
H13B C13 H13C 109.5 . .
N4 C15 H15A 109.5 . .
N4 C15 H15B 109.5 . .
N4 C15 H15C 109.5 . .
N4 C14 O6 100.0 . .
N4 C14 H14 130.0 . .
O6 C14 H14 130.0 . .
N4 C16 H16A 109.5 . .
N4 C16 H16B 109.5 . .
N4 C16 H16C 109.5 . .

loop_
_geom_bond_atom_site_label_1
_geom_bond_atom_site_label_2
_geom_bond_distance
_geom_bond_site_symmetry_2
Pb1 O3 2.372(4) 4_657
Pb1 O1 2.429(5) .
Pb1 O5 2.484(5) .
Pb1 O2 2.514(5) .
Pb1 O4 2.786(4) 4_657
Pb1 O6 2.904(3) .
Pb1 O4 2.910(5) 3_765
Pb1 O4 17.818(5) 6_646
O4 C8 1.269(8) .
O3 C8 1.265(7) .
O3 Pb1 2.372(4) 2_567
O2 C1 1.244(7) .
C3 C2 1.382(9) .
C3 C4 1.397(9) .
C3 H3 0.9500 .
O1 C1 1.274(8) .
C1 C2 1.488(10) .
O5 C11 1.203(6) .
C8 C4 1.505(9) .
C2 C7 1.403(9) .
C7 C6 1.406(10) .
C7 H7 0.9500 .
C4 C5 1.392(9) .
C9 C10 1.191(7) .
C9 C6 1.445(9) .
C5 C6 1.397(10) .
C5 H5 0.9500 .
C10 H10 0.9500 .
N1 C11 1.3478 .
N1 C13 1.4389 .
N1 C12 1.5286 .
C11 H11 0.9500 .
C12 H12A 0.9800 .
C12 H12B 0.9800 .
C12 H12C 0.9800 .
N4 C14 1.370(5) 3_775
N4 C14 1.3702 .
N4 C16 1.4509 .
N4 C16 1.451(8) 3_775
N4 C15 1.456(3) 3_775
N4 C15 1.4558 .
O6 C14 1.495(5) 3_775
O6 C14 1.4953 .
C13 H13A 0.9800 .
C13 H13B 0.9800 .
C13 H13C 0.9800 .
C15 H15A 0.9800 .
C15 H15B 0.9800 .
C15 H15C 0.9800 .
C14 H14 0.9500 .
C16 H16A 0.9800 .
C16 H16B 0.9800 .
C16 H16C 0.9800 .

loop_
_geom_hbond_atom_site_label_D
_geom_hbond_atom_site_label_H
_geom_hbond_atom_site_label_A
_geom_hbond_distance_DH
_geom_hbond_distance_HA
_geom_hbond_distance_DA
_geom_hbond_angle_DHA
_geom_hbond_site_symmetry_A
C10 H10 O1 0.95 2.21 3.152(5) 171.3 6_646
